data_7204398
loop_
_publ_author_name
'Yolanda S. P. \'Alvares'
'M. Jos\'e Alves'
'Nuno G. Azoia'
'Jamie F. Bickley'
'Thomas L. Gilchrist'

_publ_section_title
;
 Diastereoselective synthesis of aziridines from
 (1R)-10-(N,N-dialkylsulfamoyl)isobornyl 2H-azirine-3-carboxylates
;
_journal_issue 16
_journal_name_full 'J. Chem. Soc., Perkin Trans. 1'
_journal_page_first 1911
_journal_page_last 1919
_journal_paper_doi 10.1039/b202321k
_journal_year 2002
_chemical_formula_sum 'C22 H33 N3 O5 S'
_chemical_formula_weight 451.57
_space_group_IT_number 4
_symmetry_cell_setting monoclinic
_symmetry_space_group_name_Hall 'P 2yb'
_symmetry_space_group_name_H-M 'P 1 21 1'
_atom_sites_solution_hydrogens geom
_atom_sites_solution_primary direct
_atom_sites_solution_secondary difmap
_audit_creation_method SHELXL-97
_cell_angle_alpha 90.00
_cell_angle_beta 115.807(16)
_cell_angle_gamma 90.00
_cell_formula_units_Z 2
_cell_length_a 10.0165(15)
_cell_length_b 12.3521(15)
_cell_length_c 10.5145(16)
_cell_measurement_temperature 213(2)
_cell_volume 1171.2(3)
_computing_data_collection 'IPDS (STOE, 1997)'
_computing_data_reduction 'X-RED (STOE, 1996)'
_computing_structure_refinement 'SHELXL-97 (Sheldrick, 1997)'
_computing_structure_solution 'SHELXS-97 (Sheldrick, 1990)'
_diffrn_ambient_temperature 213(2)
_diffrn_detector_area_resol_mean 6.67
_diffrn_measured_fraction_theta_full 0.978
_diffrn_measured_fraction_theta_max 0.978
_diffrn_measurement_device_type 'Stoe IPDS'
_diffrn_measurement_method 'Image plate'
_diffrn_radiation_monochromator graphite
_diffrn_radiation_source 'fine-focus sealed tube'
_diffrn_radiation_type MoK\a
_diffrn_radiation_wavelength 0.71073
_diffrn_reflns_av_R_equivalents 0.0603
_diffrn_reflns_av_sigmaI/netI 0.0626
_diffrn_reflns_limit_h_max 11
_diffrn_reflns_limit_h_min -11
_diffrn_reflns_limit_k_max 14
_diffrn_reflns_limit_k_min -14
_diffrn_reflns_limit_l_max 12
_diffrn_reflns_limit_l_min -12
_diffrn_reflns_number 7463
_diffrn_reflns_theta_full 24.24
_diffrn_reflns_theta_max 24.24
_diffrn_reflns_theta_min 2.15
_exptl_absorpt_coefficient_mu 0.175
_exptl_absorpt_correction_T_max 0.9493
_exptl_absorpt_correction_T_min 0.9021
_exptl_absorpt_correction_type none
_exptl_crystal_colour Colourless
_exptl_crystal_density_diffrn 1.281
_exptl_crystal_density_method 'not measured'
_exptl_crystal_description block
_exptl_crystal_F_000 484
_exptl_crystal_size_max 0.60
_exptl_crystal_size_mid 0.40
_exptl_crystal_size_min 0.30
_refine_diff_density_max 0.140
_refine_diff_density_min -0.290
_refine_diff_density_rms 0.035
_refine_ls_abs_structure_details 'Flack H D (1983), Acta Cryst. A39, 876-881'
_refine_ls_abs_structure_Flack 0.03(8)
_refine_ls_extinction_method none
_refine_ls_goodness_of_fit_ref 0.915
_refine_ls_hydrogen_treatment mixed
_refine_ls_matrix_type full
_refine_ls_number_parameters 284
_refine_ls_number_reflns 3673
_refine_ls_number_restraints 1
_refine_ls_restrained_S_all 0.915
_refine_ls_R_factor_all 0.0518
_refine_ls_R_factor_gt 0.0370
_refine_ls_shift/su_max 0.000
_refine_ls_shift/su_mean 0.000
_refine_ls_structure_factor_coef Fsqd
_refine_ls_weighting_details 'calc w=1/[\s^2^(Fo^2^)+(0.0429P)^2^+0.0000P] where P=(Fo^2^+2Fc^2^)/3'
_refine_ls_weighting_scheme calc
_refine_ls_wR_factor_gt 0.0826
_refine_ls_wR_factor_ref 0.0871
_reflns_number_gt 2856
_reflns_number_total 3673
_reflns_threshold_expression >2sigma(I)
_cod_data_source_file b202321k.txt
_cod_data_source_block za155
_cod_depositor_comments
;
The following automatic conversions were performed:
'_atom_site_symetry_multiplicity' tag replaced with
'_atom_site_symmetry_multiplicity'.

Automatic conversion script
Id: cif_correct_tags 1440 2010-10-19 06:21:57Z saulius 
;
_cod_original_sg_symbol_H-M 'P 21'
_cod_database_code 7204398

loop_
_symmetry_equiv_pos_as_xyz
'x, y, z'
'-x, y+1/2, -z'

loop_
_atom_site_label
_atom_site_type_symbol
_atom_site_fract_x
_atom_site_fract_y
_atom_site_fract_z
_atom_site_U_iso_or_equiv
_atom_site_adp_type
_atom_site_occupancy
_atom_site_symmetry_multiplicity
_atom_site_calc_flag
_atom_site_refinement_flags
_atom_site_disorder_assembly
_atom_site_disorder_group
C1 C 0.1937(3) 1.1295(2) 0.2915(3) 0.0499(8) Uani 1 1 d . . .
H1A H 0.1575 1.1611 0.1969 0.060 Uiso 1 1 calc R . .
H1B H 0.1167 1.0986 0.3144 0.060 Uiso 1 1 calc R . .
C2 C 0.3404(3) 1.0764(2) 0.3511(3) 0.0363(6) Uani 1 1 d . . .
C3 C 0.4620(3) 0.9919(3) 0.5879(3) 0.0512(7) Uani 1 1 d . . .
H3 H 0.5195 1.0520 0.6358 0.061 Uiso 1 1 calc R . .
C4 C 0.4598(4) 0.8944(3) 0.6471(4) 0.0657(10) Uani 1 1 d . . .
H4 H 0.5150 0.8751 0.7424 0.079 Uiso 1 1 calc R . .
C5 C 0.3618(4) 0.8290(3) 0.5417(4) 0.0607(9) Uani 1 1 d . . .
H5 H 0.3378 0.7571 0.5526 0.073 Uiso 1 1 calc R . .
C6 C 0.3052(3) 0.8868(2) 0.4179(3) 0.0452(7) Uani 1 1 d . . .
C7 C 0.2085(4) 0.8487(3) 0.2808(5) 0.0649(10) Uani 1 1 d . . .
H7 H 0.1701 0.7786 0.2761 0.078 Uiso 1 1 calc R . .
C8 C 0.4255(3) 1.0769(2) 0.2639(3) 0.0339(6) Uani 1 1 d . . .
C9 C 0.6035(3) 0.9888(2) 0.2099(2) 0.0327(6) Uani 1 1 d . . .
H9 H 0.6487 1.0607 0.2136 0.039 Uiso 1 1 calc R . .
C10 C 0.5146(3) 0.9519(2) 0.0554(3) 0.0443(7) Uani 1 1 d . . .
H10A H 0.4117 0.9352 0.0355 0.053 Uiso 1 1 calc R . .
H10B H 0.5151 1.0077 -0.0105 0.053 Uiso 1 1 calc R . .
C11 C 0.5957(3) 0.8509(2) 0.0448(3) 0.0461(7) Uani 1 1 d . . .
H11 H 0.5364 0.8034 -0.0360 0.055 Uiso 1 1 calc R . .
C12 C 0.7434(4) 0.8876(3) 0.0486(3) 0.0654(10) Uani 1 1 d . . .
H12A H 0.7288 0.9462 -0.0190 0.078 Uiso 1 1 calc R . .
H12B H 0.7949 0.8274 0.0283 0.078 Uiso 1 1 calc R . .
C13 C 0.8298(3) 0.9276(3) 0.2030(3) 0.0552(9) Uani 1 1 d . . .
H13A H 0.8500 1.0055 0.2059 0.066 Uiso 1 1 calc R . .
H13B H 0.9239 0.8887 0.2514 0.066 Uiso 1 1 calc R . .
C14 C 0.7232(3) 0.9021(2) 0.2714(3) 0.0340(6) Uani 1 1 d . . .
C15 C 0.6435(3) 0.7973(2) 0.1903(3) 0.0397(7) Uani 1 1 d . . .
C16 C 0.7484(4) 0.7010(3) 0.2179(4) 0.0677(10) Uani 1 1 d . . .
H16A H 0.6930 0.6387 0.1649 0.081 Uiso 1 1 calc R . .
H16B H 0.7940 0.6840 0.3179 0.081 Uiso 1 1 calc R . .
H16C H 0.8249 0.7191 0.1883 0.081 Uiso 1 1 calc R . .
C17 C 0.5130(4) 0.7578(2) 0.2159(3) 0.0469(7) Uani 1 1 d . . .
H17A H 0.4716 0.6930 0.1607 0.056 Uiso 1 1 calc R . .
H17B H 0.4376 0.8137 0.1880 0.056 Uiso 1 1 calc R . .
H17C H 0.5467 0.7416 0.3154 0.056 Uiso 1 1 calc R . .
C18 C 0.7988(3) 0.8902(2) 0.4321(3) 0.0374(6) Uani 1 1 d . . .
H18A H 0.8671 0.8286 0.4558 0.045 Uiso 1 1 calc R . .
H18B H 0.7226 0.8720 0.4635 0.045 Uiso 1 1 calc R . .
C19 C 0.9077(4) 0.9652(3) 0.7852(4) 0.0719(11) Uani 1 1 d . . .
H19A H 0.9241 0.8961 0.8355 0.086 Uiso 1 1 calc R . .
H19B H 0.8007 0.9738 0.7278 0.086 Uiso 1 1 calc R . .
C20 C 0.9638(6) 1.0562(4) 0.8910(4) 0.0901(14) Uani 1 1 d . . .
H20A H 0.9137 1.0542 0.9518 0.108 Uiso 1 1 calc R . .
H20B H 0.9441 1.1250 0.8415 0.108 Uiso 1 1 calc R . .
H20C H 1.0697 1.0481 0.9477 0.108 Uiso 1 1 calc R . .
C21 C 1.1312(3) 0.9150(3) 0.7450(4) 0.0672(10) Uani 1 1 d . . .
H21A H 1.1941 0.9484 0.8362 0.081 Uiso 1 1 calc R . .
H21B H 1.1739 0.9328 0.6796 0.081 Uiso 1 1 calc R . .
C22 C 1.1361(5) 0.7953(3) 0.7639(5) 0.0949(14) Uani 1 1 d . . .
H22A H 1.2380 0.7705 0.8007 0.114 Uiso 1 1 calc R . .
H22B H 1.0778 0.7609 0.6735 0.114 Uiso 1 1 calc R . .
H22C H 1.0956 0.7764 0.8296 0.114 Uiso 1 1 calc R . .
N1 N 0.3221(3) 1.1808(2) 0.4064(3) 0.0485(7) Uani 1 1 d . . .
H1 H 0.362(4) 1.231(3) 0.378(3) 0.059(11) Uiso 1 1 d . . .
N2 N 0.3676(2) 0.98803(18) 0.4485(2) 0.0363(5) Uani 1 1 d . . .
N3 N 0.9832(3) 0.9632(2) 0.6915(2) 0.0551(7) Uani 1 1 d . . .
O1 O 0.1698(2) 0.8956(2) 0.1694(3) 0.0717(7) Uani 1 1 d . . .
O2 O 0.4151(3) 1.14953(16) 0.1844(2) 0.0549(6) Uani 1 1 d . . .
O3 O 0.51155(17) 0.99048(14) 0.28654(15) 0.0307(4) Uani 1 1 d . . .
O4 O 0.7920(3) 1.0831(2) 0.5236(3) 0.0878(8) Uani 1 1 d . . .
O5 O 1.0104(3) 1.0306(2) 0.4852(2) 0.0815(9) Uani 1 1 d . . .
S1 S 0.89898(8) 1.00355(6) 0.53072(7) 0.0511(2) Uani 1 1 d . . .

loop_
_atom_site_aniso_label
_atom_site_aniso_U_11
_atom_site_aniso_U_22
_atom_site_aniso_U_33
_atom_site_aniso_U_23
_atom_site_aniso_U_13
_atom_site_aniso_U_12
C1 0.0436(19) 0.0549(19) 0.051(2) 0.0067(15) 0.0202(16) 0.0126(16)
C2 0.0440(16) 0.0325(14) 0.0355(15) 0.0007(12) 0.0202(13) 0.0036(13)
C3 0.0639(18) 0.0550(18) 0.0366(16) -0.0023(17) 0.0236(15) 0.0060(19)
C4 0.097(3) 0.062(2) 0.0512(19) 0.0176(19) 0.044(2) 0.024(2)
C5 0.076(3) 0.0467(19) 0.082(3) 0.0193(19) 0.056(2) 0.0131(18)
C6 0.0435(17) 0.0388(17) 0.066(2) 0.0015(16) 0.0362(17) 0.0015(15)
C7 0.043(2) 0.059(2) 0.093(3) -0.014(2) 0.030(2) -0.0056(17)
C8 0.0417(16) 0.0296(14) 0.0286(13) -0.0025(12) 0.0138(12) 0.0030(13)
C9 0.0339(13) 0.0407(14) 0.0275(12) 0.0048(12) 0.0172(11) -0.0006(13)
C10 0.0530(18) 0.0517(17) 0.0273(14) 0.0071(12) 0.0166(14) 0.0015(14)
C11 0.0496(18) 0.0609(19) 0.0307(14) -0.0078(13) 0.0202(14) -0.0020(15)
C12 0.065(2) 0.098(3) 0.0511(18) -0.0119(19) 0.0414(17) -0.006(2)
C13 0.0403(17) 0.087(2) 0.0490(18) -0.0117(17) 0.0291(15) -0.0048(17)
C14 0.0302(13) 0.0470(16) 0.0283(13) -0.0021(12) 0.0158(12) 0.0005(13)
C15 0.0421(16) 0.0413(15) 0.0341(15) -0.0040(12) 0.0150(13) 0.0076(13)
C16 0.069(2) 0.061(2) 0.065(2) -0.0151(18) 0.0214(19) 0.0188(19)
C17 0.058(2) 0.0405(15) 0.0406(16) -0.0013(13) 0.0197(15) -0.0057(14)
C18 0.0309(15) 0.0457(16) 0.0303(13) 0.0009(13) 0.0082(12) 0.0037(13)
C19 0.077(2) 0.093(3) 0.054(2) -0.0102(19) 0.0362(19) -0.021(2)
C20 0.139(4) 0.089(3) 0.057(2) -0.006(2) 0.057(3) -0.021(3)
C21 0.0450(19) 0.072(2) 0.067(2) 0.0035(18) 0.0082(17) -0.0130(18)
C22 0.074(3) 0.077(3) 0.112(4) 0.014(2) 0.021(3) 0.001(2)
N1 0.0623(18) 0.0353(14) 0.0559(17) -0.0023(12) 0.0331(15) 0.0075(14)
N2 0.0430(12) 0.0354(12) 0.0383(12) -0.0005(11) 0.0252(11) 0.0037(12)
N3 0.0358(13) 0.094(2) 0.0269(12) -0.0013(12) 0.0058(11) -0.0066(13)
O1 0.0504(13) 0.0834(17) 0.0654(16) -0.0227(15) 0.0104(13) 0.0039(14)
O2 0.0836(15) 0.0428(11) 0.0546(12) 0.0190(10) 0.0451(12) 0.0198(11)
O3 0.0319(8) 0.0331(9) 0.0309(9) 0.0047(8) 0.0174(7) 0.0047(9)
O4 0.0909(18) 0.0646(16) 0.0682(16) -0.0228(14) -0.0024(14) 0.0239(16)
O5 0.0870(18) 0.109(2) 0.0507(12) -0.0089(13) 0.0321(13) -0.0518(16)
S1 0.0517(4) 0.0540(5) 0.0351(4) -0.0043(4) 0.0071(3) -0.0080(5)

loop_
_atom_type_symbol
_atom_type_description
_atom_type_scat_dispersion_real
_atom_type_scat_dispersion_imag
_atom_type_scat_source
C C 0.0033 0.0016 'International Tables Vol C Tables 4.2.6.8 and 6.1.1.4'
H H 0.0000 0.0000 'International Tables Vol C Tables 4.2.6.8 and 6.1.1.4'
N N 0.0061 0.0033 'International Tables Vol C Tables 4.2.6.8 and 6.1.1.4'
O O 0.0106 0.0060 'International Tables Vol C Tables 4.2.6.8 and 6.1.1.4'
S S 0.1246 0.1234 'International Tables Vol C Tables 4.2.6.8 and 6.1.1.4'

loop_
_geom_angle_atom_site_label_1
_geom_angle_atom_site_label_2
_geom_angle_atom_site_label_3
_geom_angle
_geom_angle_site_symmetry_1
_geom_angle_site_symmetry_3
_geom_angle_publ_flag
N1 C1 C2 59.33(18) . . ?
N2 C2 N1 113.8(2) . . ?
N2 C2 C1 118.9(2) . . ?
N1 C2 C1 60.11(19) . . ?
N2 C2 C8 117.2(2) . . ?
N1 C2 C8 116.3(2) . . ?
C1 C2 C8 117.7(2) . . ?
N2 C3 C4 108.7(3) . . ?
C3 C4 C5 107.4(3) . . ?
C6 C5 C4 108.3(3) . . ?
C5 C6 N2 107.1(3) . . ?
C5 C6 C7 127.4(3) . . ?
N2 C6 C7 125.4(3) . . ?
O1 C7 C6 127.8(3) . . ?
O2 C8 O3 125.4(2) . . ?
O2 C8 C2 122.0(2) . . ?
O3 C8 C2 112.6(2) . . ?
O3 C9 C14 110.05(19) . . ?
O3 C9 C10 111.73(19) . . ?
C14 C9 C10 103.1(2) . . ?
C11 C10 C9 103.8(2) . . ?
C10 C11 C12 107.2(3) . . ?
C10 C11 C15 103.0(2) . . ?
C12 C11 C15 102.9(2) . . ?
C11 C12 C13 102.4(2) . . ?
C12 C13 C14 103.7(2) . . ?
C9 C14 C18 117.1(2) . . ?
C9 C14 C13 103.4(2) . . ?
C18 C14 C13 114.9(2) . . ?
C9 C14 C15 103.3(2) . . ?
C18 C14 C15 114.4(2) . . ?
C13 C14 C15 101.9(2) . . ?
C17 C15 C16 106.8(3) . . ?
C17 C15 C11 113.1(2) . . ?
C16 C15 C11 114.5(2) . . ?
C17 C15 C14 116.2(2) . . ?
C16 C15 C14 113.3(2) . . ?
C11 C15 C14 92.9(2) . . ?
C14 C18 S1 116.92(19) . . ?
N3 C19 C20 111.7(3) . . ?
N3 C21 C22 115.1(3) . . ?
C2 N1 C1 60.56(18) . . ?
C3 N2 C6 108.5(2) . . ?
C3 N2 C2 124.7(2) . . ?
C6 N2 C2 126.8(2) . . ?
C21 N3 C19 118.4(3) . . ?
C21 N3 S1 120.8(2) . . ?
C19 N3 S1 120.6(2) . . ?
C8 O3 C9 115.34(19) . . ?
O4 S1 O5 119.78(19) . . ?
O4 S1 N3 107.88(15) . . ?
O5 S1 N3 107.17(13) . . ?
O4 S1 C18 106.97(14) . . ?
O5 S1 C18 108.31(13) . . ?
N3 S1 C18 105.96(14) . . ?

loop_
_geom_bond_atom_site_label_1
_geom_bond_atom_site_label_2
_geom_bond_distance
_geom_bond_site_symmetry_2
_geom_bond_publ_flag
C1 N1 1.471(4) . ?
C1 C2 1.477(4) . ?
C2 N2 1.439(3) . ?
C2 N1 1.459(3) . ?
C2 C8 1.498(3) . ?
C3 N2 1.356(3) . ?
C3 C4 1.360(4) . ?
C4 C5 1.378(5) . ?
C5 C6 1.372(4) . ?
C6 N2 1.372(4) . ?
C6 C7 1.422(5) . ?
C7 O1 1.210(4) . ?
C8 O2 1.199(3) . ?
C8 O3 1.327(3) . ?
C9 O3 1.465(3) . ?
C9 C14 1.526(4) . ?
C9 C10 1.542(3) . ?
C10 C11 1.519(4) . ?
C11 C12 1.531(4) . ?
C11 C15 1.539(4) . ?
C12 C13 1.551(4) . ?
C13 C14 1.557(4) . ?
C14 C18 1.528(3) . ?
C14 C15 1.564(4) . ?
C15 C17 1.526(4) . ?
C15 C16 1.529(4) . ?
C18 S1 1.771(3) . ?
C19 N3 1.481(4) . ?
C19 C20 1.508(5) . ?
C21 N3 1.463(4) . ?
C21 C22 1.491(5) . ?
N3 S1 1.605(2) . ?
O4 S1 1.432(3) . ?
O5 S1 1.432(2) . ?

loop_
_geom_torsion_atom_site_label_1
_geom_torsion_atom_site_label_2
_geom_torsion_atom_site_label_3
_geom_torsion_atom_site_label_4
_geom_torsion
_geom_torsion_site_symmetry_1
_geom_torsion_site_symmetry_2
_geom_torsion_site_symmetry_3
_geom_torsion_site_symmetry_4
_geom_torsion_publ_flag
N1 C1 C2 N2 102.4(3) . . . . ?
N1 C1 C2 C8 -106.1(3) . . . . ?
N2 C3 C4 C5 0.0(4) . . . . ?
C3 C4 C5 C6 0.4(4) . . . . ?
C4 C5 C6 N2 -0.7(3) . . . . ?
C4 C5 C6 C7 175.1(3) . . . . ?
C5 C6 C7 O1 -172.0(3) . . . . ?
N2 C6 C7 O1 3.1(5) . . . . ?
N2 C2 C8 O2 -176.7(3) . . . . ?
N1 C2 C8 O2 -37.2(4) . . . . ?
C1 C2 C8 O2 31.2(4) . . . . ?
N2 C2 C8 O3 2.6(3) . . . . ?
N1 C2 C8 O3 142.2(2) . . . . ?
C1 C2 C8 O3 -149.4(2) . . . . ?
O3 C9 C10 C11 -119.8(2) . . . . ?
C14 C9 C10 C11 -1.7(2) . . . . ?
C9 C10 C11 C12 -71.5(3) . . . . ?
C9 C10 C11 C15 36.6(3) . . . . ?
C10 C11 C12 C13 69.3(3) . . . . ?
C15 C11 C12 C13 -38.9(3) . . . . ?
C11 C12 C13 C14 3.3(3) . . . . ?
O3 C9 C14 C18 -40.5(3) . . . . ?
C10 C9 C14 C18 -159.8(2) . . . . ?
O3 C9 C14 C13 -167.9(2) . . . . ?
C10 C9 C14 C13 72.8(2) . . . . ?
O3 C9 C14 C15 86.2(2) . . . . ?
C10 C9 C14 C15 -33.1(2) . . . . ?
C12 C13 C14 C9 -74.5(3) . . . . ?
C12 C13 C14 C18 156.6(3) . . . . ?
C12 C13 C14 C15 32.4(3) . . . . ?
C10 C11 C15 C17 65.9(3) . . . . ?
C12 C11 C15 C17 177.3(2) . . . . ?
C10 C11 C15 C16 -171.5(3) . . . . ?
C12 C11 C15 C16 -60.1(3) . . . . ?
C10 C11 C15 C14 -54.2(2) . . . . ?
C12 C11 C15 C14 57.1(3) . . . . ?
C9 C14 C15 C17 -64.4(3) . . . . ?
C18 C14 C15 C17 64.0(3) . . . . ?
C13 C14 C15 C17 -171.4(2) . . . . ?
C9 C14 C15 C16 171.4(2) . . . . ?
C18 C14 C15 C16 -60.2(3) . . . . ?
C13 C14 C15 C16 64.4(3) . . . . ?
C9 C14 C15 C11 53.2(2) . . . . ?
C18 C14 C15 C11 -178.4(2) . . . . ?
C13 C14 C15 C11 -53.8(2) . . . . ?
C9 C14 C18 S1 -62.0(3) . . . . ?
C13 C14 C18 S1 59.7(3) . . . . ?
C15 C14 C18 S1 177.01(18) . . . . ?
N2 C2 N1 C1 -110.8(3) . . . . ?
C8 C2 N1 C1 108.3(3) . . . . ?
C4 C3 N2 C6 -0.5(3) . . . . ?
C4 C3 N2 C2 180.0(2) . . . . ?
C5 C6 N2 C3 0.7(3) . . . . ?
C7 C6 N2 C3 -175.2(3) . . . . ?
C5 C6 N2 C2 -179.8(2) . . . . ?
C7 C6 N2 C2 4.4(4) . . . . ?
N1 C2 N2 C3 -43.8(3) . . . . ?
C1 C2 N2 C3 -111.6(3) . . . . ?
C8 C2 N2 C3 96.8(3) . . . . ?
N1 C2 N2 C6 136.7(3) . . . . ?
C1 C2 N2 C6 69.0(3) . . . . ?
C8 C2 N2 C6 -82.7(3) . . . . ?
C22 C21 N3 C19 69.6(4) . . . . ?
C22 C21 N3 S1 -105.2(4) . . . . ?
C20 C19 N3 C21 79.7(4) . . . . ?
C20 C19 N3 S1 -105.5(3) . . . . ?
O2 C8 O3 C9 2.3(4) . . . . ?
C2 C8 O3 C9 -177.00(19) . . . . ?
C14 C9 O3 C8 165.8(2) . . . . ?
C10 C9 O3 C8 -80.3(3) . . . . ?
C21 N3 S1 O4 -156.8(3) . . . . ?
C19 N3 S1 O4 28.5(3) . . . . ?
C21 N3 S1 O5 -26.6(3) . . . . ?
C19 N3 S1 O5 158.7(3) . . . . ?
C21 N3 S1 C18 88.9(3) . . . . ?
C19 N3 S1 C18 -85.8(3) . . . . ?
C14 C18 S1 O4 72.6(2) . . . . ?
C14 C18 S1 O5 -57.8(2) . . . . ?
C14 C18 S1 N3 -172.52(19) . . . . ?

loop_
_cod_related_entry_id
_cod_related_entry_database
_cod_related_entry_code
1 ChemSpider 9191030
